data_7120527
loop_
_publ_author_name
'Cope, James D.'
'Liyanage, Nalaka P.'
'Kelley, Paul J.'
'Denny, Jason A.'
'Valente, Edward J.'
'Webster, Charles Edwin'
'Delcamp, Jared H.'
'Hollis, T. Keith'

_publ_section_title
;
 Electrocatalytic reduction of CO2 with CCC-NHC pincer nickel complexes
;
_journal_name_full 'Chem. Commun.'
_journal_paper_doi 10.1039/C6CC06537F
_journal_year 2017
_chemical_absolute_configuration syn
_chemical_formula_moiety 'C20 H25 Cl N4 Ni'
_chemical_formula_sum 'C20 H25 Cl N4 Ni'
_chemical_formula_weight 415.60
_space_group_crystal_system orthorhombic
_space_group_IT_number 19
_space_group_name_Hall 'P 2ac 2ab'
_space_group_name_H-M_alt 'P 21 21 21'
_symmetry_space_group_name_Hall 'P 2ac 2ab'
_symmetry_space_group_name_H-M 'P 21 21 21'
_atom_sites_solution_hydrogens geom
_atom_sites_solution_primary direct
_audit_creation_date 2016-07-24
_audit_creation_method
;
Olex2 1.2
(compiled 2016.02.19 svn.r3266 for OlexSys, GUI svn.r5155)
;
_audit_update_record
;
2016-07-27 deposited with the CCDC.
2017-06-12 downloaded from the CCDC.
;
_cell_angle_alpha 90
_cell_angle_beta 90
_cell_angle_gamma 90
_cell_formula_units_Z 4
_cell_length_a 9.8944(11)
_cell_length_b 11.3015(13)
_cell_length_c 16.6259(19)
_cell_measurement_reflns_used 9842
_cell_measurement_temperature 100
_cell_measurement_theta_max 28.207
_cell_measurement_theta_min 2.179
_cell_volume 1859.1(4)
_computing_molecular_graphics 'Olex2 (Dolomanov et al., 2009)'
_computing_publication_material 'Olex2 (Dolomanov et al., 2009)'
_computing_structure_refinement 'ShelXL (Sheldrick, 2015)'
_computing_structure_solution 'ShelXT (Sheldrick, 2015)'
_diffrn_ambient_temperature 100
_diffrn_measured_fraction_theta_full 1.000
_diffrn_measured_fraction_theta_max 0.998
_diffrn_measurement_device_type 'Bruker APEX-II CCD'
_diffrn_measurement_method '\f and \w scans'
_diffrn_radiation_type MoK\a
_diffrn_radiation_wavelength 0.71073
_diffrn_reflns_av_R_equivalents 0.0839
_diffrn_reflns_av_unetI/netI 0.0391
_diffrn_reflns_Laue_measured_fraction_full 1.000
_diffrn_reflns_Laue_measured_fraction_max 0.998
_diffrn_reflns_limit_h_max 13
_diffrn_reflns_limit_h_min -13
_diffrn_reflns_limit_k_max 15
_diffrn_reflns_limit_k_min -15
_diffrn_reflns_limit_l_max 22
_diffrn_reflns_limit_l_min -22
_diffrn_reflns_number 57709
_diffrn_reflns_point_group_measured_fraction_full 1.000
_diffrn_reflns_point_group_measured_fraction_max 0.998
_diffrn_reflns_theta_full 25.242
_diffrn_reflns_theta_max 28.405
_diffrn_reflns_theta_min 2.179
_diffrn_standards_number 0
_exptl_absorpt_coefficient_mu 1.199
_exptl_absorpt_correction_T_max 0.7457
_exptl_absorpt_correction_T_min 0.5424
_exptl_absorpt_correction_type multi-scan
_exptl_absorpt_process_details
;
SADABS-2014/5 (Bruker,2014/5) was used for absorption correction.
wR2(int) was 0.1256 before and 0.0797 after correction.
The Ratio of minimum to maximum transmission is 0.7274.
The \l/2 correction factor is Not present.
;
_exptl_crystal_colour orange
_exptl_crystal_density_diffrn 1.485
_exptl_crystal_description plate
_exptl_crystal_F_000 872
_exptl_crystal_recrystallization_method 'Vapour deposition'
_exptl_crystal_size_max 0.5
_exptl_crystal_size_mid 0.5
_exptl_crystal_size_min 0.23
_refine_diff_density_max 0.420
_refine_diff_density_min -0.478
_refine_diff_density_rms 0.071
_refine_ls_abs_structure_details
;
 Flack x determined using 1706 quotients [(I+)-(I-)]/[(I+)+(I-)]
 (Parsons, Flack and Wagner, Acta Cryst. B69 (2013) 249-259).
;
_refine_ls_abs_structure_Flack 0.034(6)
_refine_ls_extinction_method none
_refine_ls_goodness_of_fit_ref 1.064
_refine_ls_hydrogen_treatment constr
_refine_ls_matrix_type full
_refine_ls_number_parameters 236
_refine_ls_number_reflns 4645
_refine_ls_number_restraints 15
_refine_ls_restrained_S_all 1.063
_refine_ls_R_factor_all 0.0382
_refine_ls_R_factor_gt 0.0307
_refine_ls_shift/su_max 0.001
_refine_ls_shift/su_mean 0.000
_refine_ls_structure_factor_coef Fsqd
_refine_ls_weighting_details 'w=1/[\s^2^(Fo^2^)+(0.0256P)^2^+0.7660P] where P=(Fo^2^+2Fc^2^)/3'
_refine_ls_weighting_scheme calc
_refine_ls_wR_factor_gt 0.0608
_refine_ls_wR_factor_ref 0.0628
_reflns_Friedel_coverage 0.761
_reflns_Friedel_fraction_full 1.000
_reflns_Friedel_fraction_max 0.997
_reflns_number_gt 4251
_reflns_number_total 4645
_reflns_threshold_expression 'I > 2\s(I)'
_cod_data_source_file c6cc06537f2.cif
_cod_data_source_block orth
_cod_database_code 7120527
_publcif_datablock.id {1975d308-8449-4c55-9645-82b7f68ab83e}

_shelx_space_group_comment
;
The symmetry employed for this shelxl refinement is uniquely defined
by the following loop, which should always be used as a source of
symmetry information in preference to the above space-group names.
They are only intended as comments.
;
_olex2_refinement_description
;
1. Fixed Uiso
 At 1.2 times of:
  All C(H) groups, All C(H,H) groups, All C(H,H,H,H) groups
 At 1.5 times of:
  All C(H,H,H) groups
2. Restrained distances
 C18A-C17 \\sim C18B-C17 \\sim C19A-C18A \\sim C19B-C18B \\sim C19B-C20B \\sim
C20A-C19A
 with sigma of 0.02
3. Uiso/Uaniso restraints and constraints
Uanis(C18A) = Uanis(C18B) = Uanis(C19B) = Uanis(C19A) = Uanis(C20A) =
Uanis(C20B)
4. Others
 Sof(H17C)=Sof(H17D)=Sof(C18B)=Sof(H18C)=Sof(H18D)=Sof(C19B)=Sof(H19C)=
 Sof(H19D)=Sof(C20B)=Sof(H20D)=Sof(H20E)=Sof(H20F)=1-FVAR(1)
 Sof(H17A)=Sof(H17B)=Sof(C18A)=Sof(H18A)=Sof(H18B)=Sof(C19A)=Sof(H19A)=
 Sof(H19B)=Sof(C20A)=Sof(H20A)=Sof(H20B)=Sof(H20C)=FVAR(1)
5.a Secondary CH2 refined with riding coordinates:
 C4(H4A,H4B), C3(H3A,H3B), C2(H2A,H2B), C17(H17A,H17B), C17(H17C,H17D),
 C18A(H18A,H18B), C19A(H19A,H19B), C18B(H18C,H18D), C19B(H19C,H19D)
5.b Aromatic/amide H refined with riding coordinates:
 C11(H11), C10(H10), C9(H9), C6(H6), C7(H7), C15(H15), C16(H16)
5.c Idealised Me refined as rotating group:
 C1(H1A,H1B,H1C), C20A(H20A,H20B,H20C), C20B(H20D,H20E,H20F)
;
_shelx_shelxl_version_number 2014/7
_olex2_submission_special_instructions 'No special instructions were received'

loop_
_space_group_symop_operation_xyz
'x, y, z'
'x+1/2, -y+1/2, -z'
'-x, y+1/2, -z+1/2'
'-x+1/2, -y, z+1/2'

loop_
_atom_site_label
_atom_site_type_symbol
_atom_site_fract_x
_atom_site_fract_y
_atom_site_fract_z
_atom_site_U_iso_or_equiv
_atom_site_adp_type
_atom_site_occupancy
_atom_site_site_symmetry_order
_atom_site_calc_flag
_atom_site_refinement_flags_posn
_atom_site_refinement_flags_occupancy
_atom_site_disorder_assembly
_atom_site_disorder_group
Ni1 Ni 0.76028(3) 0.67054(3) 0.27612(2) 0.00918(9) Uani 1 1 d . . . .
Cl1 Cl 0.84701(7) 0.61040(6) 0.39306(4) 0.01785(16) Uani 1 1 d . . . .
N2 N 0.5638(2) 0.8482(2) 0.25579(14) 0.0143(5) Uani 1 1 d . . . .
N1 N 0.6042(2) 0.8560(2) 0.38174(15) 0.0146(5) Uani 1 1 d . . . .
N3 N 0.8073(2) 0.5680(2) 0.12394(14) 0.0110(5) Uani 1 1 d . . . .
N4 N 0.9312(2) 0.4640(2) 0.20198(13) 0.0113(5) Uani 1 1 d . . . .
C13 C 0.6823(3) 0.7159(2) 0.17956(17) 0.0117(5) Uani 1 1 d . . . .
C12 C 0.7127(3) 0.6588(2) 0.10849(17) 0.0131(5) Uani 1 1 d . . . .
C11 C 0.6510(3) 0.6872(3) 0.03615(17) 0.0166(6) Uani 1 1 d . . . .
H11 H 0.6743 0.6487 -0.0113 0.020 Uiso 1 1 calc R . . .
C10 C 0.5527(3) 0.7754(3) 0.03712(19) 0.0207(7) Uani 1 1 d . . . .
H10 H 0.5101 0.7958 -0.0108 0.025 Uiso 1 1 calc R . . .
C9 C 0.5163(3) 0.8340(3) 0.10754(19) 0.0197(6) Uani 1 1 d . . . .
H9 H 0.4495 0.8918 0.1077 0.024 Uiso 1 1 calc R . . .
C8 C 0.5836(3) 0.8026(2) 0.17737(18) 0.0138(6) Uani 1 1 d . . . .
C5 C 0.6434(3) 0.7979(2) 0.31456(17) 0.0132(6) Uani 1 1 d . . . .
C4 C 0.6531(3) 0.8371(3) 0.46414(16) 0.0161(6) Uani 1 1 d . . . .
H4A H 0.7244 0.7782 0.4634 0.019 Uiso 1 1 calc R . . .
H4B H 0.5798 0.8067 0.4969 0.019 Uiso 1 1 calc R . . .
C3 C 0.7069(3) 0.9500(3) 0.50195(19) 0.0189(6) Uani 1 1 d . . . .
H3A H 0.7844 0.9775 0.4715 0.023 Uiso 1 1 calc R . . .
H3B H 0.6378 1.0108 0.4994 0.023 Uiso 1 1 calc R . . .
C2 C 0.7479(3) 0.9311(3) 0.58882(17) 0.0201(6) Uani 1 1 d . . . .
H2A H 0.6737 0.8938 0.6173 0.024 Uiso 1 1 calc R . . .
H2B H 0.7641 1.0075 0.6136 0.024 Uiso 1 1 calc R . . .
C1 C 0.8739(3) 0.8550(3) 0.5984(2) 0.0250(7) Uani 1 1 d . . . .
H1A H 0.8567 0.7773 0.5774 0.037 Uiso 1 1 calc GR . . .
H1B H 0.8970 0.8494 0.6544 0.037 Uiso 1 1 calc GR . . .
H1C H 0.9475 0.8904 0.5695 0.037 Uiso 1 1 calc GR . . .
C6 C 0.5033(3) 0.9376(3) 0.3653(2) 0.0207(7) Uani 1 1 d . . . .
H6 H 0.4609 0.9867 0.4024 0.025 Uiso 1 1 calc R . . .
C7 C 0.4777(3) 0.9330(3) 0.2858(2) 0.0193(6) Uani 1 1 d . . . .
H7 H 0.4150 0.9777 0.2573 0.023 Uiso 1 1 calc R . . .
C15 C 0.8647(3) 0.4821(3) 0.07607(17) 0.0141(6) Uani 1 1 d . . . .
H15 H 0.8519 0.4713 0.0211 0.017 Uiso 1 1 calc R . . .
C16 C 0.9430(3) 0.4172(3) 0.12525(17) 0.0142(6) Uani 1 1 d . . . .
H16 H 0.9956 0.3525 0.1105 0.017 Uiso 1 1 calc R . . .
C17 C 0.9995(3) 0.4126(2) 0.27191(17) 0.0142(6) Uani 1 1 d D . . .
H17A H 1.0259 0.4755 0.3083 0.017 Uiso 0.854(5) 1 calc R P A 1
H17B H 1.0811 0.3726 0.2542 0.017 Uiso 0.854(5) 1 calc R P A 1
H17C H 0.9846 0.4628 0.3184 0.017 Uiso 0.146(5) 1 calc R P A 2
H17D H 1.0960 0.4097 0.2618 0.017 Uiso 0.146(5) 1 calc R P A 2
C18A C 0.9109(3) 0.3255(3) 0.3165(2) 0.0178(5) Uani 0.854(5) 1 d D P A 1
H18A H 0.8365 0.3685 0.3408 0.021 Uiso 0.854(5) 1 calc R P A 1
H18B H 0.9633 0.2904 0.3596 0.021 Uiso 0.854(5) 1 calc R P A 1
C19A C 0.8535(3) 0.2271(3) 0.2647(2) 0.0178(5) Uani 0.854(5) 1 d D P A 1
H19A H 0.7917 0.2608 0.2257 0.021 Uiso 0.854(5) 1 calc R P A 1
H19B H 0.9266 0.1894 0.2354 0.021 Uiso 0.854(5) 1 calc R P A 1
C20A C 0.7797(4) 0.1346(3) 0.3139(2) 0.0178(5) Uani 0.854(5) 1 d D P A 1
H20A H 0.7459 0.0739 0.2789 0.027 Uiso 0.854(5) 1 calc GR P A 1
H20B H 0.7055 0.1710 0.3418 0.027 Uiso 0.854(5) 1 calc GR P A 1
H20C H 0.8407 0.1003 0.3523 0.027 Uiso 0.854(5) 1 calc GR P A 1
C14 C 0.8457(3) 0.5575(2) 0.20308(16) 0.0113(5) Uani 1 1 d . . . .
C18B C 0.9485(17) 0.2882(15) 0.2903(14) 0.0178(5) Uani 0.146(5) 1 d D P A 2
H18C H 0.9738 0.2362 0.2463 0.021 Uiso 0.146(5) 1 calc R P A 2
H18D H 0.9929 0.2596 0.3385 0.021 Uiso 0.146(5) 1 calc R P A 2
C19B C 0.7971(17) 0.2813(16) 0.3022(12) 0.0178(5) Uani 0.146(5) 1 d D P A 2
H19C H 0.7714 0.3390 0.3426 0.021 Uiso 0.146(5) 1 calc R P A 2
H19D H 0.7534 0.3038 0.2522 0.021 Uiso 0.146(5) 1 calc R P A 2
C20B C 0.744(2) 0.1624(17) 0.3273(14) 0.0178(5) Uani 0.146(5) 1 d D P A 2
H20D H 0.7485 0.1086 0.2827 0.027 Uiso 0.146(5) 1 calc GR P A 2
H20E H 0.6515 0.1702 0.3444 0.027 Uiso 0.146(5) 1 calc GR P A 2
H20F H 0.7972 0.1323 0.3710 0.027 Uiso 0.146(5) 1 calc GR P A 2

loop_
_atom_site_aniso_label
_atom_site_aniso_U_11
_atom_site_aniso_U_22
_atom_site_aniso_U_33
_atom_site_aniso_U_23
_atom_site_aniso_U_13
_atom_site_aniso_U_12
Ni1 0.00885(15) 0.00869(15) 0.00999(15) -0.00046(13) -0.00044(13) 0.00062(14)
Cl1 0.0230(4) 0.0189(3) 0.0117(3) -0.0026(3) -0.0027(3) 0.0102(3)
N2 0.0139(11) 0.0106(12) 0.0184(12) 0.0013(9) -0.0001(9) 0.0007(10)
N1 0.0141(11) 0.0111(12) 0.0184(13) -0.0008(10) 0.0007(10) 0.0034(9)
N3 0.0126(11) 0.0111(11) 0.0093(11) 0.0007(9) -0.0002(9) -0.0020(9)
N4 0.0110(11) 0.0110(12) 0.0118(12) -0.0004(9) 0.0009(9) -0.0013(9)
C13 0.0117(13) 0.0102(13) 0.0132(14) 0.0036(11) -0.0014(10) -0.0024(10)
C12 0.0131(12) 0.0108(12) 0.0153(13) 0.0041(11) 0.0019(10) -0.0034(10)
C11 0.0210(14) 0.0176(15) 0.0110(13) 0.0032(11) -0.0007(11) -0.0045(12)
C10 0.0241(16) 0.0216(16) 0.0164(15) 0.0074(13) -0.0059(13) -0.0020(13)
C9 0.0179(13) 0.0171(14) 0.0242(15) 0.0056(14) -0.0040(12) 0.0021(13)
C8 0.0136(13) 0.0113(14) 0.0164(14) 0.0013(11) 0.0001(11) -0.0023(10)
C5 0.0109(13) 0.0131(14) 0.0157(14) 0.0017(11) 0.0019(11) -0.0032(10)
C4 0.0173(13) 0.0139(14) 0.0171(14) -0.0011(12) 0.0007(11) 0.0024(13)
C3 0.0186(15) 0.0137(14) 0.0245(16) -0.0032(12) 0.0009(12) 0.0003(11)
C2 0.0172(14) 0.0225(14) 0.0206(14) -0.0068(11) 0.0014(14) -0.0012(14)
C1 0.0198(15) 0.0312(19) 0.0241(17) -0.0033(14) -0.0011(13) 0.0022(13)
C6 0.0164(15) 0.0166(15) 0.0290(18) -0.0047(13) 0.0029(13) 0.0065(12)
C7 0.0165(14) 0.0148(15) 0.0265(17) 0.0007(13) -0.0018(13) 0.0072(11)
C15 0.0155(14) 0.0158(14) 0.0111(13) -0.0022(11) 0.0043(11) -0.0037(11)
C16 0.0173(14) 0.0129(14) 0.0125(14) -0.0043(11) 0.0036(11) -0.0001(11)
C17 0.0129(12) 0.0162(14) 0.0137(14) -0.0023(13) -0.0044(13) 0.0045(11)
C18A 0.0199(11) 0.0156(10) 0.0181(11) 0.0018(9) 0.0027(8) 0.0026(8)
C19A 0.0199(11) 0.0156(10) 0.0181(11) 0.0018(9) 0.0027(8) 0.0026(8)
C20A 0.0199(11) 0.0156(10) 0.0181(11) 0.0018(9) 0.0027(8) 0.0026(8)
C14 0.0084(12) 0.0125(13) 0.0130(13) 0.0010(10) 0.0007(10) -0.0038(11)
C18B 0.0199(11) 0.0156(10) 0.0181(11) 0.0018(9) 0.0027(8) 0.0026(8)
C19B 0.0199(11) 0.0156(10) 0.0181(11) 0.0018(9) 0.0027(8) 0.0026(8)
C20B 0.0199(11) 0.0156(10) 0.0181(11) 0.0018(9) 0.0027(8) 0.0026(8)

loop_
_atom_type_symbol
_atom_type_description
_atom_type_scat_dispersion_real
_atom_type_scat_dispersion_imag
_atom_type_scat_source
C C 0.0033 0.0016 'International Tables Vol C Tables 4.2.6.8 and 6.1.1.4'
H H 0.0000 0.0000 'International Tables Vol C Tables 4.2.6.8 and 6.1.1.4'
N N 0.0061 0.0033 'International Tables Vol C Tables 4.2.6.8 and 6.1.1.4'
Cl Cl 0.1484 0.1585 'International Tables Vol C Tables 4.2.6.8 and 6.1.1.4'
Ni Ni 0.3393 1.1124 'International Tables Vol C Tables 4.2.6.8 and 6.1.1.4'

loop_
_geom_angle_atom_site_label_1
_geom_angle_atom_site_label_2
_geom_angle_atom_site_label_3
_geom_angle
C13 Ni1 Cl1 177.55(9)
C13 Ni1 C5 80.38(12)
C13 Ni1 C14 79.80(12)
C5 Ni1 Cl1 99.62(9)
C5 Ni1 C14 160.15(11)
C14 Ni1 Cl1 100.12(8)
C5 N2 C8 115.0(2)
C7 N2 C8 132.4(3)
C7 N2 C5 112.5(3)
C5 N1 C4 127.3(2)
C5 N1 C6 111.5(2)
C6 N1 C4 121.2(2)
C15 N3 C12 132.8(2)
C14 N3 C12 114.9(2)
C14 N3 C15 112.2(2)
C16 N4 C17 122.7(2)
C14 N4 C16 111.3(2)
C14 N4 C17 126.0(2)
C12 C13 Ni1 121.4(2)
C12 C13 C8 117.6(3)
C8 C13 Ni1 120.8(2)
C13 C12 N3 109.2(2)
C13 C12 C11 122.6(3)
C11 C12 N3 128.2(3)
C12 C11 H11 121.2
C12 C11 C10 117.6(3)
C10 C11 H11 121.2
C11 C10 H10 119.0
C9 C10 C11 122.1(3)
C9 C10 H10 119.0
C10 C9 H9 121.3
C8 C9 C10 117.3(3)
C8 C9 H9 121.3
C13 C8 N2 109.4(3)
C13 C8 C9 122.9(3)
C9 C8 N2 127.7(3)
N2 C5 Ni1 114.2(2)
N1 C5 Ni1 142.9(2)
N1 C5 N2 102.8(2)
N1 C4 H4A 109.1
N1 C4 H4B 109.1
N1 C4 C3 112.3(2)
H4A C4 H4B 107.9
C3 C4 H4A 109.1
C3 C4 H4B 109.1
C4 C3 H3A 109.3
C4 C3 H3B 109.3
H3A C3 H3B 107.9
C2 C3 C4 111.7(2)
C2 C3 H3A 109.3
C2 C3 H3B 109.3
C3 C2 H2A 108.9
C3 C2 H2B 108.9
C3 C2 C1 113.5(3)
H2A C2 H2B 107.7
C1 C2 H2A 108.9
C1 C2 H2B 108.9
C2 C1 H1A 109.5
C2 C1 H1B 109.5
C2 C1 H1C 109.5
H1A C1 H1B 109.5
H1A C1 H1C 109.5
H1B C1 H1C 109.5
N1 C6 H6 126.2
C7 C6 N1 107.7(3)
C7 C6 H6 126.2
N2 C7 H7 127.3
C6 C7 N2 105.5(3)
C6 C7 H7 127.3
N3 C15 H15 127.1
C16 C15 N3 105.7(2)
C16 C15 H15 127.1
N4 C16 H16 126.2
C15 C16 N4 107.6(2)
C15 C16 H16 126.2
N4 C17 H17A 109.1
N4 C17 H17B 109.1
N4 C17 H17C 109.3
N4 C17 H17D 109.3
N4 C17 C18A 112.3(2)
N4 C17 C18B 111.8(8)
H17A C17 H17B 107.9
H17C C17 H17D 107.9
C18A C17 H17A 109.1
C18A C17 H17B 109.1
C18B C17 H17C 109.3
C18B C17 H17D 109.3
C17 C18A H18A 108.6
C17 C18A H18B 108.6
C17 C18A C19A 114.6(3)
H18A C18A H18B 107.6
C19A C18A H18A 108.6
C19A C18A H18B 108.6
C18A C19A H19A 109.1
C18A C19A H19B 109.1
H19A C19A H19B 107.9
C20A C19A C18A 112.4(3)
C20A C19A H19A 109.1
C20A C19A H19B 109.1
C19A C20A H20A 109.5
C19A C20A H20B 109.5
C19A C20A H20C 109.5
H20A C20A H20B 109.5
H20A C20A H20C 109.5
H20B C20A H20C 109.5
N3 C14 Ni1 114.71(19)
N4 C14 Ni1 142.1(2)
N4 C14 N3 103.2(2)
C17 C18B H18C 108.8
C17 C18B H18D 108.8
H18C C18B H18D 107.7
C19B C18B C17 113.7(14)
C19B C18B H18C 108.8
C19B C18B H18D 108.8
C18B C19B H19C 108.4
C18B C19B H19D 108.4
H19C C19B H19D 107.5
C20B C19B C18B 115.5(17)
C20B C19B H19C 108.4
C20B C19B H19D 108.4
C19B C20B H20D 109.5
C19B C20B H20E 109.5
C19B C20B H20F 109.5
H20D C20B H20E 109.5
H20D C20B H20F 109.5
H20E C20B H20F 109.5

loop_
_geom_bond_atom_site_label_1
_geom_bond_atom_site_label_2
_geom_bond_distance
Ni1 Cl1 2.2312(8)
Ni1 C13 1.854(3)
Ni1 C5 1.954(3)
Ni1 C14 1.955(3)
N2 C8 1.416(4)
N2 C5 1.378(4)
N2 C7 1.376(4)
N1 C5 1.352(4)
N1 C4 1.468(4)
N1 C6 1.387(4)
N3 C12 1.412(3)
N3 C15 1.378(4)
N3 C14 1.375(3)
N4 C16 1.386(4)
N4 C17 1.465(3)
N4 C14 1.353(4)
C13 C12 1.380(4)
C13 C8 1.383(4)
C12 C11 1.387(4)
C11 H11 0.9300
C11 C10 1.392(4)
C10 H10 0.9300
C10 C9 1.392(4)
C9 H9 0.9300
C9 C8 1.385(4)
C4 H4A 0.9700
C4 H4B 0.9700
C4 C3 1.518(4)
C3 H3A 0.9700
C3 H3B 0.9700
C3 C2 1.516(4)
C2 H2A 0.9700
C2 H2B 0.9700
C2 C1 1.523(4)
C1 H1A 0.9600
C1 H1B 0.9600
C1 H1C 0.9600
C6 H6 0.9300
C6 C7 1.346(5)
C7 H7 0.9300
C15 H15 0.9300
C15 C16 1.344(4)
C16 H16 0.9300
C17 H17A 0.9700
C17 H17B 0.9700
C17 H17C 0.9700
C17 H17D 0.9700
C17 C18A 1.512(4)
C17 C18B 1.525(15)
C18A H18A 0.9700
C18A H18B 0.9700
C18A C19A 1.517(5)
C19A H19A 0.9700
C19A H19B 0.9700
C19A C20A 1.515(5)
C20A H20A 0.9600
C20A H20B 0.9600
C20A H20C 0.9600
C18B H18C 0.9700
C18B H18D 0.9700
C18B C19B 1.513(17)
C19B H19C 0.9700
C19B H19D 0.9700
C19B C20B 1.503(17)
C20B H20D 0.9600
C20B H20E 0.9600
C20B H20F 0.9600

loop_
_geom_torsion_atom_site_label_1
_geom_torsion_atom_site_label_2
_geom_torsion_atom_site_label_3
_geom_torsion_atom_site_label_4
_geom_torsion
Ni1 C13 C12 N3 -0.3(3)
Ni1 C13 C12 C11 176.8(2)
Ni1 C13 C8 N2 3.0(3)
Ni1 C13 C8 C9 -175.7(2)
N1 C4 C3 C2 176.0(2)
N1 C6 C7 N2 0.1(3)
N3 C12 C11 C10 175.2(3)
N3 C15 C16 N4 0.4(3)
N4 C17 C18A C19A 54.4(4)
N4 C17 C18B C19B -55.5(19)
C13 C12 C11 C10 -1.4(4)
C12 N3 C15 C16 -177.0(3)
C12 N3 C14 Ni1 0.1(3)
C12 N3 C14 N4 178.1(2)
C12 C13 C8 N2 178.3(2)
C12 C13 C8 C9 -0.4(4)
C12 C11 C10 C9 0.0(4)
C11 C10 C9 C8 1.1(4)
C10 C9 C8 N2 -179.3(3)
C10 C9 C8 C13 -0.8(4)
C8 N2 C5 Ni1 -2.3(3)
C8 N2 C5 N1 -179.7(2)
C8 N2 C7 C6 179.1(3)
C8 C13 C12 N3 -175.6(2)
C8 C13 C12 C11 1.6(4)
C5 Ni1 C13 C12 -178.5(2)
C5 Ni1 C13 C8 -3.4(2)
C5 N2 C8 C13 -0.3(3)
C5 N2 C8 C9 178.4(3)
C5 N2 C7 C6 0.4(3)
C5 N1 C4 C3 124.7(3)
C5 N1 C6 C7 -0.6(3)
C4 N1 C5 Ni1 2.4(5)
C4 N1 C5 N2 178.5(3)
C4 N1 C6 C7 -178.5(3)
C4 C3 C2 C1 70.0(3)
C6 N1 C5 Ni1 -175.3(3)
C6 N1 C5 N2 0.8(3)
C6 N1 C4 C3 -57.8(3)
C7 N2 C8 C13 -179.0(3)
C7 N2 C8 C9 -0.4(5)
C7 N2 C5 Ni1 176.69(19)
C7 N2 C5 N1 -0.7(3)
C15 N3 C12 C13 175.9(3)
C15 N3 C12 C11 -1.0(5)
C15 N3 C14 Ni1 -176.59(18)
C15 N3 C14 N4 1.5(3)
C16 N4 C17 C18A -93.4(3)
C16 N4 C17 C18B -64.1(9)
C16 N4 C14 Ni1 175.9(3)
C16 N4 C14 N3 -1.2(3)
C17 N4 C16 C15 177.9(2)
C17 N4 C14 Ni1 -1.3(5)
C17 N4 C14 N3 -178.4(2)
C17 C18A C19A C20A 173.1(3)
C17 C18B C19B C20B -175.0(16)
C14 Ni1 C13 C12 0.3(2)
C14 Ni1 C13 C8 175.4(2)
C14 N3 C12 C13 0.2(3)
C14 N3 C12 C11 -176.8(3)
C14 N3 C15 C16 -1.2(3)
C14 N4 C16 C15 0.5(3)
C14 N4 C17 C18A 83.5(3)
C14 N4 C17 C18B 112.8(9)
